data_7711204
loop_
_publ_author_name
'Sz\/lapa-Kula, Agata'
'Palion-Gazda, Joanna'
'Ledwon, Przemyslaw'
'Erfurt, Karol'
'Machura, Barbara'

_publ_section_title
;
 A fundamental role of the solvent polarity and remote substitution of the
 2-(4-R-phenyl)-1H-imidazo[4,5-f][1,10]phenanthroline framework in
 controlling the ground- and excited-state properties of Re(i)
 chromophores [ReCl(CO)3(R-C6H4-imphen)]
;
_journal_name_full 'Dalton Transactions'
_journal_paper_doi 10.1039/D2DT02439J
_journal_year 2022
_chemical_formula_moiety 'C34 H21 Cl N5 O3 Re'
_chemical_formula_sum 'C34 H21 Cl N5 O3 Re'
_chemical_formula_weight 769.21
_space_group_crystal_system triclinic
_space_group_IT_number 2
_space_group_name_Hall '-P 1'
_space_group_name_H-M_alt 'P -1'
_atom_sites_solution_hydrogens geom
_atom_sites_solution_primary heavy
_audit_creation_date 2022-03-07
_audit_creation_method
;
Olex2 1.3
(compiled 2020.11.12 svn.r5f609507 for OlexSys, GUI svn.r6408)
;
_audit_update_record
;
2022-07-22 deposited with the CCDC.	2022-09-07 downloaded from the CCDC.
;
_cell_angle_alpha 95.821(4)
_cell_angle_beta 98.126(4)
_cell_angle_gamma 107.294(4)
_cell_formula_units_Z 2
_cell_length_a 9.2661(5)
_cell_length_b 10.9770(5)
_cell_length_c 15.4545(6)
_cell_measurement_reflns_used 6213
_cell_measurement_temperature 293(2)
_cell_measurement_theta_max 29.2700
_cell_measurement_theta_min 4.1520
_cell_volume 1468.60(13)
_computing_cell_refinement 'CrysAlisPro 1.171.40.67a (Rigaku OD, 2019)'
_computing_data_collection 'CrysAlisPro 1.171.40.67a (Rigaku OD, 2019)'
_computing_data_reduction 'CrysAlisPro 1.171.40.67a (Rigaku OD, 2019)'
_computing_molecular_graphics 'Olex2 1.3 (Dolomanov et al., 2009)'
_computing_publication_material 'Olex2 1.3 (Dolomanov et al., 2009)'
_computing_structure_refinement 'SHELXL 2018/3 (Sheldrick, 2015)'
_computing_structure_solution 'SHELXS-1997  (Sheldrick, 2008)'
_diffrn_ambient_temperature 293(2)
_diffrn_detector 'CCD plate'
_diffrn_detector_area_resol_mean 10.4015
_diffrn_detector_type Atlas
_diffrn_measured_fraction_theta_full 0.995
_diffrn_measured_fraction_theta_max 0.995
_diffrn_measurement_details
;
List of Runs (angles in degrees, time in seconds):

  # Type    Start    End  Width  t~exp~   \w     \q     \k     \f   Frames
#--------------------------------------------------------------------------
  1  \w    -23.00  39.00   1.00   10.53    --    9.90  77.00 120.00   62
  2  \w      1.00  51.00   1.00   10.53    --    9.90 -99.00-180.00   50
  3  \w      1.00  51.00   1.00   10.53    --    9.90 -99.00   0.00   50
  4  \w    -86.00   9.00   1.00   10.53    --  -11.54 -38.00-180.00   95
  5  \w    -96.00  30.00   1.00   10.53    --  -11.54   0.00-120.00  126
;
_diffrn_measurement_device 'four-circle diffractometer'
_diffrn_measurement_device_type 'Xcalibur, Atlas, Gemini ultra'
_diffrn_measurement_method '\w scans'
_diffrn_orient_matrix_type 'CrysAlisPro convention (1999,Acta A55,543-557)'
_diffrn_orient_matrix_UB_11 -0.0616476000
_diffrn_orient_matrix_UB_12 0.0051930000
_diffrn_orient_matrix_UB_13 0.0210156000
_diffrn_orient_matrix_UB_21 0.0170218000
_diffrn_orient_matrix_UB_22 0.0655139000
_diffrn_orient_matrix_UB_23 -0.0063786000
_diffrn_orient_matrix_UB_31 -0.0505379000
_diffrn_orient_matrix_UB_32 -0.0192113000
_diffrn_orient_matrix_UB_33 -0.0414448000
_diffrn_radiation_monochromator graphite
_diffrn_radiation_probe x-ray
_diffrn_radiation_type 'Mo K\a'
_diffrn_radiation_wavelength 0.71073
_diffrn_reflns_av_unetI/netI 0.0524
_diffrn_reflns_Laue_measured_fraction_full 0.995
_diffrn_reflns_Laue_measured_fraction_max 0.995
_diffrn_reflns_limit_h_max 10
_diffrn_reflns_limit_h_min -11
_diffrn_reflns_limit_k_max 13
_diffrn_reflns_limit_k_min -13
_diffrn_reflns_limit_l_max 18
_diffrn_reflns_limit_l_min 0
_diffrn_reflns_number 5198
_diffrn_reflns_point_group_measured_fraction_full 0.995
_diffrn_reflns_point_group_measured_fraction_max 0.995
_diffrn_reflns_theta_full 25.099
_diffrn_reflns_theta_max 25.099
_diffrn_reflns_theta_min 3.502
_diffrn_source 'fine-focus sealed X-ray tube'
_diffrn_source_type 'Enhance (Mo) X-ray Source'
_exptl_absorpt_coefficient_mu 4.273
_exptl_absorpt_correction_T_max 1.00000
_exptl_absorpt_correction_T_min 0.53993
_exptl_absorpt_correction_type multi-scan
_exptl_absorpt_process_details
;
CrysAlisPro 1.171.40.67a (Rigaku Oxford Diffraction, 2019)
Empirical absorption correction using spherical harmonics,
 implemented in SCALE3 ABSPACK scaling algorithm.
;
_exptl_crystal_colour red
_exptl_crystal_density_diffrn 1.739
_exptl_crystal_description prism
_exptl_crystal_F_000 752
_exptl_crystal_size_max 0.181
_exptl_crystal_size_mid 0.079
_exptl_crystal_size_min 0.024
_refine_diff_density_max 1.423
_refine_diff_density_min -1.071
_refine_diff_density_rms 0.129
_refine_ls_extinction_method none
_refine_ls_goodness_of_fit_ref 1.158
_refine_ls_hydrogen_treatment constr
_refine_ls_matrix_type full
_refine_ls_number_parameters 398
_refine_ls_number_reflns 5198
_refine_ls_number_restraints 0
_refine_ls_restrained_S_all 1.158
_refine_ls_R_factor_all 0.0438
_refine_ls_R_factor_gt 0.0377
_refine_ls_shift/su_max 0.002
_refine_ls_shift/su_mean 0.000
_refine_ls_structure_factor_coef Fsqd
_refine_ls_weighting_details 'w=1/[\s^2^(Fo^2^)+(0.0142P)^2^+4.2295P] where P=(Fo^2^+2Fc^2^)/3'
_refine_ls_weighting_scheme calc
_refine_ls_wR_factor_gt 0.0795
_refine_ls_wR_factor_ref 0.0815
_reflns_Friedel_coverage 0.000
_reflns_number_gt 4749
_reflns_number_total 5198
_reflns_threshold_expression 'I > 2\s(I)'
_cod_data_source_file d2dt02439j2.cif
_cod_data_source_block 4
_cod_original_cell_volume 1468.59(12)
_cod_database_code 7711204
_shelx_shelxl_version_number 2018/3
_chemical_oxdiff_formula 'C30 H20 N3 O3 Cl1 Re1'
_shelx_space_group_comment
;
The symmetry employed for this shelxl refinement is uniquely defined
by the following loop, which should always be used as a source of
symmetry information in preference to the above space-group names.
They are only intended as comments.
;
_reflns_odcompleteness_completeness 99.78
_reflns_odcompleteness_iscentric 1
_reflns_odcompleteness_theta 26.32
_olex2_refinement_description
;
1. Twinned data refinement
 Scales: 0.894(2)
 0.106(2)
2. Fixed Uiso
 At 1.2 times of:
  All C(H) groups, All N(H) groups
3.a Aromatic/amide H refined with riding coordinates:
 N3(H3), C4(H4), C5(H5), C6(H6), C11(H11), C12(H12), C13(H13), C18(H18),
 C19(H19), C21(H21), C22(H22), C24(H24), C25(H25), C26(H26), C27(H27), C28(H28),
  C30(H30), C31(H31), C32(H32), C33(H33), C34(H34)
;
_smtbx_masks_void_probe_radius 1.2
_smtbx_masks_void_truncation_radius 1.2
_olex2_submission_special_instructions 'No special instructions were received'
_oxdiff_exptl_absorpt_empirical_details
;
Empirical correction (ABSPACK) includes:
- Absorption correction using spherical harmonics
- Frame scaling
;
_oxdiff_exptl_absorpt_empirical_full_max 1.634
_oxdiff_exptl_absorpt_empirical_full_min 0.718

loop_
_space_group_symop_operation_xyz
'x, y, z'
'-x, -y, -z'

loop_
_atom_site_label
_atom_site_type_symbol
_atom_site_fract_x
_atom_site_fract_y
_atom_site_fract_z
_atom_site_U_iso_or_equiv
_atom_site_adp_type
_atom_site_occupancy
_atom_site_site_symmetry_order
_atom_site_calc_flag
_atom_site_refinement_flags_posn
_atom_site_refinement_flags_adp
_atom_site_refinement_flags_occupancy
_atom_site_disorder_assembly
_atom_site_disorder_group
Re1 Re 0.67020(3) 0.73796(2) 0.66756(2) 0.03184(9) Uani 1 1 d . . . . .
Cl1 Cl 0.8851(2) 0.93316(15) 0.74128(10) 0.0393(4) Uani 1 1 d . . . . .
O1 O 0.6521(8) 0.6371(5) 0.8443(3) 0.0732(18) Uani 1 1 d . . . . .
O2 O 0.4130(6) 0.8547(5) 0.6914(4) 0.0672(16) Uani 1 1 d . . . . .
O3 O 0.4113(6) 0.4956(5) 0.5769(4) 0.0568(14) Uani 1 1 d . . . . .
N1 N 0.7290(6) 0.8117(5) 0.5482(3) 0.0329(12) Uani 1 1 d . . . . .
N2 N 0.8575(6) 0.6678(5) 0.6417(3) 0.0316(12) Uani 1 1 d . . . . .
N3 N 1.1179(6) 0.8247(5) 0.3579(3) 0.0332(12) Uani 1 1 d . . . . .
H3 H 1.102087 0.870440 0.317817 0.040 Uiso 1 1 calc R U . . .
N4 N 1.2237(6) 0.7031(5) 0.4363(3) 0.0362(12) Uani 1 1 d . . . . .
N5 N 1.6624(7) 0.7840(5) 0.1402(4) 0.0427(14) Uani 1 1 d . . . . .
C1 C 0.6541(8) 0.6746(7) 0.7773(5) 0.0439(17) Uani 1 1 d . . . . .
C2 C 0.5125(8) 0.8116(6) 0.6833(4) 0.0414(16) Uani 1 1 d . . . . .
C3 C 0.5116(8) 0.5873(7) 0.6094(4) 0.0389(16) Uani 1 1 d . . . . .
C4 C 0.6644(8) 0.8865(6) 0.5034(4) 0.0390(16) Uani 1 1 d . . . . .
H4 H 0.580441 0.904546 0.521506 0.047 Uiso 1 1 calc R U . . .
C5 C 0.7175(8) 0.9381(7) 0.4310(4) 0.0423(17) Uani 1 1 d . . . . .
H5 H 0.670004 0.990182 0.402223 0.051 Uiso 1 1 calc R U . . .
C6 C 0.8388(8) 0.9123(6) 0.4025(4) 0.0367(15) Uani 1 1 d . . . . .
H6 H 0.874406 0.946072 0.353834 0.044 Uiso 1 1 calc R U . . .
C7 C 0.9097(7) 0.8348(6) 0.4467(4) 0.0308(14) Uani 1 1 d . . . . .
C8 C 1.0384(7) 0.7980(6) 0.4248(4) 0.0323(14) Uani 1 1 d . . . . .
C9 C 1.1051(7) 0.7233(6) 0.4722(4) 0.0310(14) Uani 1 1 d . . . . .
C10 C 1.0473(7) 0.6755(6) 0.5485(4) 0.0307(14) Uani 1 1 d . . . . .
C11 C 1.1096(8) 0.5994(6) 0.6006(4) 0.0380(15) Uani 1 1 d . . . . .
H11 H 1.193114 0.575752 0.587123 0.046 Uiso 1 1 calc R U . . .
C12 C 1.0457(8) 0.5611(7) 0.6710(4) 0.0400(16) Uani 1 1 d . . . . .
H12 H 1.086365 0.511539 0.706542 0.048 Uiso 1 1 calc R U . . .
C13 C 0.9195(8) 0.5955(6) 0.6904(4) 0.0390(16) Uani 1 1 d . . . . .
H13 H 0.876872 0.567431 0.738636 0.047 Uiso 1 1 calc R U . . .
C14 C 0.9207(7) 0.7081(6) 0.5713(4) 0.0285(13) Uani 1 1 d . . . . .
C15 C 0.8514(7) 0.7863(6) 0.5203(4) 0.0285(13) Uani 1 1 d . . . . .
C16 C 1.2286(7) 0.7643(6) 0.3668(4) 0.0333(14) Uani 1 1 d . . . . .
C17 C 1.3342(7) 0.7658(6) 0.3059(4) 0.0337(14) Uani 1 1 d . . . . .
C18 C 1.3406(8) 0.8387(7) 0.2363(4) 0.0428(16) Uani 1 1 d . . . . .
H18 H 1.273501 0.886526 0.227584 0.051 Uiso 1 1 calc R U . . .
C19 C 1.4446(8) 0.8406(7) 0.1806(4) 0.0431(17) Uani 1 1 d . . . . .
H19 H 1.445730 0.889108 0.134643 0.052 Uiso 1 1 calc R U . . .
C20 C 1.5479(8) 0.7716(6) 0.1916(4) 0.0366(15) Uani 1 1 d . . . . .
C21 C 1.5373(8) 0.6952(6) 0.2587(4) 0.0408(16) Uani 1 1 d . . . . .
H21 H 1.602143 0.645285 0.266581 0.049 Uiso 1 1 calc R U . . .
C22 C 1.4311(8) 0.6929(6) 0.3134(4) 0.0378(15) Uani 1 1 d . . . . .
H22 H 1.425257 0.640000 0.356989 0.045 Uiso 1 1 calc R U . . .
C23 C 1.7148(8) 0.8985(6) 0.1003(4) 0.0397(16) Uani 1 1 d . . . . .
C24 C 1.7471(9) 1.0190(7) 0.1471(4) 0.0449(17) Uani 1 1 d . . . . .
H24 H 1.734824 1.027754 0.205904 0.054 Uiso 1 1 calc R U . . .
C25 C 1.7976(10) 1.1269(8) 0.1081(5) 0.060(2) Uani 1 1 d . . . . .
H25 H 1.815616 1.208324 0.139731 0.072 Uiso 1 1 calc R U . . .
C26 C 1.8217(12) 1.1149(10) 0.0218(6) 0.078(3) Uani 1 1 d . . . . .
H26 H 1.858392 1.187973 -0.004346 0.093 Uiso 1 1 calc R U . . .
C27 C 1.7915(14) 0.9968(10) -0.0236(6) 0.085(3) Uani 1 1 d . . . . .
H27 H 1.807403 0.988697 -0.081741 0.102 Uiso 1 1 calc R U . . .
C28 C 1.7370(11) 0.8866(8) 0.0139(5) 0.060(2) Uani 1 1 d . . . . .
H28 H 1.715688 0.805435 -0.018779 0.072 Uiso 1 1 calc R U . . .
C29 C 1.7323(8) 0.6859(6) 0.1258(4) 0.0371(15) Uani 1 1 d . . . . .
C30 C 1.8895(8) 0.7171(7) 0.1349(5) 0.0462(17) Uani 1 1 d . . . . .
H30 H 1.950827 0.802420 0.153138 0.055 Uiso 1 1 calc R U . . .
C31 C 1.9568(9) 0.6238(8) 0.1174(5) 0.0540(19) Uani 1 1 d . . . . .
H31 H 2.063101 0.646414 0.123047 0.065 Uiso 1 1 calc R U . . .
C32 C 1.8681(11) 0.4978(8) 0.0917(5) 0.062(2) Uani 1 1 d . . . . .
H32 H 1.913766 0.434806 0.079180 0.074 Uiso 1 1 calc R U . . .
C33 C 1.7115(12) 0.4644(8) 0.0844(6) 0.068(2) Uani 1 1 d . . . . .
H33 H 1.651420 0.378335 0.068409 0.082 Uiso 1 1 calc R U . . .
C34 C 1.6424(9) 0.5584(7) 0.1006(5) 0.0522(19) Uani 1 1 d . . . . .
H34 H 1.536080 0.535762 0.094623 0.063 Uiso 1 1 calc R U . . .

loop_
_atom_site_aniso_label
_atom_site_aniso_U_11
_atom_site_aniso_U_22
_atom_site_aniso_U_33
_atom_site_aniso_U_23
_atom_site_aniso_U_13
_atom_site_aniso_U_12
Re1 0.03082(15) 0.03087(15) 0.03724(14) 0.00587(10) 0.01477(11) 0.01068(11)
Cl1 0.0426(10) 0.0341(9) 0.0397(8) 0.0065(7) 0.0090(7) 0.0088(7)
O1 0.109(5) 0.061(4) 0.045(3) 0.020(3) 0.031(3) 0.009(4)
O2 0.054(4) 0.061(4) 0.100(4) 0.001(3) 0.034(3) 0.032(3)
O3 0.038(3) 0.045(3) 0.080(4) -0.003(3) 0.002(3) 0.010(3)
N1 0.034(3) 0.034(3) 0.034(3) 0.003(2) 0.006(2) 0.016(3)
N2 0.034(3) 0.028(3) 0.034(3) 0.006(2) 0.011(2) 0.009(2)
N3 0.033(3) 0.039(3) 0.035(3) 0.011(2) 0.016(2) 0.015(2)
N4 0.033(3) 0.037(3) 0.047(3) 0.012(2) 0.021(3) 0.015(3)
N5 0.049(4) 0.037(3) 0.052(3) 0.013(3) 0.033(3) 0.016(3)
C1 0.044(4) 0.038(4) 0.047(4) 0.005(3) 0.016(3) 0.006(3)
C2 0.041(4) 0.031(4) 0.053(4) 0.007(3) 0.017(3) 0.008(3)
C3 0.030(4) 0.039(4) 0.056(4) 0.007(3) 0.018(3) 0.018(3)
C4 0.036(4) 0.041(4) 0.045(4) 0.007(3) 0.009(3) 0.020(3)
C5 0.042(4) 0.049(4) 0.046(4) 0.019(3) 0.010(3) 0.025(4)
C6 0.039(4) 0.037(4) 0.035(3) 0.012(3) 0.006(3) 0.011(3)
C7 0.031(3) 0.027(3) 0.033(3) 0.002(3) 0.008(3) 0.007(3)
C8 0.036(4) 0.030(3) 0.033(3) 0.008(3) 0.014(3) 0.010(3)
C9 0.027(3) 0.030(3) 0.039(3) 0.004(3) 0.011(3) 0.012(3)
C10 0.029(3) 0.031(3) 0.034(3) 0.005(3) 0.008(3) 0.011(3)
C11 0.037(4) 0.036(4) 0.048(4) 0.009(3) 0.013(3) 0.019(3)
C12 0.043(4) 0.047(4) 0.043(4) 0.022(3) 0.012(3) 0.026(3)
C13 0.043(4) 0.039(4) 0.038(3) 0.013(3) 0.009(3) 0.015(3)
C14 0.029(3) 0.029(3) 0.027(3) 0.005(2) 0.008(3) 0.007(3)
C15 0.023(3) 0.028(3) 0.034(3) 0.002(3) 0.008(3) 0.007(3)
C16 0.031(4) 0.025(3) 0.043(3) 0.005(3) 0.012(3) 0.005(3)
C17 0.031(3) 0.035(4) 0.037(3) 0.003(3) 0.017(3) 0.009(3)
C18 0.038(4) 0.048(4) 0.054(4) 0.016(3) 0.019(3) 0.021(3)
C19 0.043(4) 0.048(4) 0.049(4) 0.021(3) 0.025(3) 0.017(4)
C20 0.037(4) 0.035(4) 0.040(3) 0.004(3) 0.018(3) 0.010(3)
C21 0.051(4) 0.038(4) 0.042(4) 0.011(3) 0.024(3) 0.019(3)
C22 0.050(4) 0.029(3) 0.039(3) 0.012(3) 0.016(3) 0.013(3)
C23 0.042(4) 0.038(4) 0.043(4) 0.009(3) 0.015(3) 0.013(3)
C24 0.052(5) 0.045(4) 0.041(4) 0.013(3) 0.016(3) 0.015(4)
C25 0.070(6) 0.039(4) 0.072(5) 0.020(4) 0.020(5) 0.013(4)
C26 0.098(8) 0.067(6) 0.088(7) 0.047(5) 0.037(6) 0.035(6)
C27 0.139(10) 0.085(7) 0.057(5) 0.041(5) 0.057(6) 0.047(7)
C28 0.090(7) 0.056(5) 0.044(4) 0.009(4) 0.031(4) 0.030(5)
C29 0.042(4) 0.037(4) 0.038(3) 0.005(3) 0.020(3) 0.015(3)
C30 0.041(4) 0.042(4) 0.055(4) 0.004(3) 0.019(3) 0.009(3)
C31 0.046(5) 0.056(5) 0.065(5) 0.015(4) 0.025(4) 0.015(4)
C32 0.074(6) 0.060(6) 0.071(5) 0.016(4) 0.035(5) 0.039(5)
C33 0.092(7) 0.034(4) 0.080(6) 0.004(4) 0.030(5) 0.017(5)
C34 0.048(5) 0.041(4) 0.067(5) 0.003(4) 0.024(4) 0.009(4)

loop_
_atom_type_symbol
_atom_type_description
_atom_type_scat_dispersion_real
_atom_type_scat_dispersion_imag
_atom_type_scat_source
C C 0.0033 0.0016 'International Tables Vol C Tables 4.2.6.8 and 6.1.1.4'
H H 0.0000 0.0000 'International Tables Vol C Tables 4.2.6.8 and 6.1.1.4'
Cl Cl 0.1484 0.1585 'International Tables Vol C Tables 4.2.6.8 and 6.1.1.4'
N N 0.0061 0.0033 'International Tables Vol C Tables 4.2.6.8 and 6.1.1.4'
O O 0.0106 0.0060 'International Tables Vol C Tables 4.2.6.8 and 6.1.1.4'
Re Re -1.0185 7.2310 'International Tables Vol C Tables 4.2.6.8 and 6.1.1.4'

loop_
_geom_angle_atom_site_label_1
_geom_angle_atom_site_label_2
_geom_angle_atom_site_label_3
_geom_angle
_geom_angle_site_symmetry_1
_geom_angle_site_symmetry_3
_geom_angle_publ_flag
N1 Re1 Cl1 83.27(14) . . ?
N1 Re1 N2 75.94(18) . . ?
N2 Re1 Cl1 82.43(14) . . ?
C1 Re1 Cl1 91.1(2) . . ?
C1 Re1 N1 170.3(3) . . ?
C1 Re1 N2 95.5(3) . . ?
C2 Re1 Cl1 95.2(2) . . ?
C2 Re1 N1 99.0(2) . . ?
C2 Re1 N2 174.6(3) . . ?
C2 Re1 C1 89.4(3) . . ?
C3 Re1 Cl1 177.96(19) . . ?
C3 Re1 N1 95.7(2) . . ?
C3 Re1 N2 95.6(2) . . ?
C3 Re1 C1 89.6(3) . . ?
C3 Re1 C2 86.7(3) . . ?
C4 N1 Re1 126.7(4) . . ?
C4 N1 C15 117.5(5) . . ?
C15 N1 Re1 115.6(4) . . ?
C13 N2 Re1 126.4(4) . . ?
C13 N2 C14 118.4(5) . . ?
C14 N2 Re1 115.1(4) . . ?
C8 N3 H3 126.6 . . ?
C8 N3 C16 106.7(5) . . ?
C16 N3 H3 126.6 . . ?
C16 N4 C9 104.9(5) . . ?
C20 N5 C23 120.4(5) . . ?
C20 N5 C29 121.9(6) . . ?
C29 N5 C23 117.7(5) . . ?
O1 C1 Re1 176.6(7) . . ?
O2 C2 Re1 178.4(6) . . ?
O3 C3 Re1 177.0(6) . . ?
N1 C4 H4 118.6 . . ?
N1 C4 C5 122.8(6) . . ?
C5 C4 H4 118.6 . . ?
C4 C5 H5 120.0 . . ?
C6 C5 C4 119.9(6) . . ?
C6 C5 H5 120.0 . . ?
C5 C6 H6 120.3 . . ?
C5 C6 C7 119.5(6) . . ?
C7 C6 H6 120.3 . . ?
C6 C7 C8 126.4(6) . . ?
C6 C7 C15 118.0(6) . . ?
C15 C7 C8 115.6(5) . . ?
N3 C8 C7 130.5(5) . . ?
N3 C8 C9 105.8(5) . . ?
C9 C8 C7 123.7(6) . . ?
N4 C9 C8 111.0(5) . . ?
N4 C9 C10 128.2(5) . . ?
C8 C9 C10 120.8(5) . . ?
C11 C10 C9 124.3(6) . . ?
C11 C10 C14 118.5(6) . . ?
C14 C10 C9 117.2(5) . . ?
C10 C11 H11 120.6 . . ?
C12 C11 C10 118.8(6) . . ?
C12 C11 H11 120.6 . . ?
C11 C12 H12 119.8 . . ?
C11 C12 C13 120.4(6) . . ?
C13 C12 H12 119.8 . . ?
N2 C13 C12 122.1(6) . . ?
N2 C13 H13 119.0 . . ?
C12 C13 H13 119.0 . . ?
N2 C14 C10 121.8(5) . . ?
N2 C14 C15 117.1(5) . . ?
C10 C14 C15 121.1(5) . . ?
N1 C15 C7 122.3(5) . . ?
N1 C15 C14 116.1(5) . . ?
C7 C15 C14 121.6(5) . . ?
N3 C16 C17 123.7(6) . . ?
N4 C16 N3 111.6(5) . . ?
N4 C16 C17 124.7(6) . . ?
C18 C17 C16 122.2(6) . . ?
C22 C17 C16 120.7(6) . . ?
C22 C17 C18 117.0(6) . . ?
C17 C18 H18 119.5 . . ?
C19 C18 C17 121.0(6) . . ?
C19 C18 H18 119.5 . . ?
C18 C19 H19 119.2 . . ?
C18 C19 C20 121.5(6) . . ?
C20 C19 H19 119.2 . . ?
C19 C20 N5 120.9(6) . . ?
C19 C20 C21 117.3(6) . . ?
C21 C20 N5 121.7(6) . . ?
C20 C21 H21 119.7 . . ?
C22 C21 C20 120.5(6) . . ?
C22 C21 H21 119.7 . . ?
C17 C22 C21 122.4(6) . . ?
C17 C22 H22 118.8 . . ?
C21 C22 H22 118.8 . . ?
C24 C23 N5 121.3(6) . . ?
C24 C23 C28 119.3(7) . . ?
C28 C23 N5 119.4(6) . . ?
C23 C24 H24 119.7 . . ?
C23 C24 C25 120.5(7) . . ?
C25 C24 H24 119.7 . . ?
C24 C25 H25 119.9 . . ?
C24 C25 C26 120.1(8) . . ?
C26 C25 H25 119.9 . . ?
C25 C26 H26 120.4 . . ?
C27 C26 C25 119.2(8) . . ?
C27 C26 H26 120.4 . . ?
C26 C27 H27 119.3 . . ?
C26 C27 C28 121.5(8) . . ?
C28 C27 H27 119.3 . . ?
C23 C28 C27 119.4(8) . . ?
C23 C28 H28 120.3 . . ?
C27 C28 H28 120.3 . . ?
C30 C29 N5 120.6(6) . . ?
C30 C29 C34 119.1(6) . . ?
C34 C29 N5 120.2(6) . . ?
C29 C30 H30 119.6 . . ?
C31 C30 C29 120.8(7) . . ?
C31 C30 H30 119.6 . . ?
C30 C31 H31 119.9 . . ?
C32 C31 C30 120.1(8) . . ?
C32 C31 H31 119.9 . . ?
C31 C32 H32 120.1 . . ?
C31 C32 C33 119.9(7) . . ?
C33 C32 H32 120.1 . . ?
C32 C33 H33 119.8 . . ?
C32 C33 C34 120.3(8) . . ?
C34 C33 H33 119.8 . . ?
C29 C34 C33 119.7(8) . . ?
C29 C34 H34 120.2 . . ?
C33 C34 H34 120.2 . . ?

loop_
_geom_bond_atom_site_label_1
_geom_bond_atom_site_label_2
_geom_bond_distance
_geom_bond_site_symmetry_2
_geom_bond_publ_flag
Re1 Cl1 2.4859(17) . ?
Re1 N1 2.163(5) . ?
Re1 N2 2.166(5) . ?
Re1 C1 1.906(7) . ?
Re1 C2 1.901(7) . ?
Re1 C3 1.893(7) . ?
O1 C1 1.153(8) . ?
O2 C2 1.170(8) . ?
O3 C3 1.156(8) . ?
N1 C4 1.343(8) . ?
N1 C15 1.361(7) . ?
N2 C13 1.339(8) . ?
N2 C14 1.358(8) . ?
N3 H3 0.8600 . ?
N3 C8 1.359(8) . ?
N3 C16 1.375(8) . ?
N4 C9 1.362(8) . ?
N4 C16 1.322(8) . ?
N5 C20 1.396(8) . ?
N5 C23 1.440(9) . ?
N5 C29 1.427(8) . ?
C4 H4 0.9300 . ?
C4 C5 1.390(9) . ?
C5 H5 0.9300 . ?
C5 C6 1.358(9) . ?
C6 H6 0.9300 . ?
C6 C7 1.395(8) . ?
C7 C8 1.439(8) . ?
C7 C15 1.412(8) . ?
C8 C9 1.373(8) . ?
C9 C10 1.446(9) . ?
C10 C11 1.403(8) . ?
C10 C14 1.404(8) . ?
C11 H11 0.9300 . ?
C11 C12 1.355(9) . ?
C12 H12 0.9300 . ?
C12 C13 1.392(9) . ?
C13 H13 0.9300 . ?
C14 C15 1.447(8) . ?
C16 C17 1.449(9) . ?
C17 C18 1.403(9) . ?
C17 C22 1.369(9) . ?
C18 H18 0.9300 . ?
C18 C19 1.377(9) . ?
C19 H19 0.9300 . ?
C19 C20 1.389(9) . ?
C20 C21 1.394(9) . ?
C21 H21 0.9300 . ?
C21 C22 1.382(9) . ?
C22 H22 0.9300 . ?
C23 C24 1.368(9) . ?
C23 C28 1.378(9) . ?
C24 H24 0.9300 . ?
C24 C25 1.372(10) . ?
C25 H25 0.9300 . ?
C25 C26 1.382(12) . ?
C26 H26 0.9300 . ?
C26 C27 1.341(13) . ?
C27 H27 0.9300 . ?
C27 C28 1.385(12) . ?
C28 H28 0.9300 . ?
C29 C30 1.377(10) . ?
C29 C34 1.381(10) . ?
C30 H30 0.9300 . ?
C30 C31 1.372(10) . ?
C31 H31 0.9300 . ?
C31 C32 1.367(11) . ?
C32 H32 0.9300 . ?
C32 C33 1.371(12) . ?
C33 H33 0.9300 . ?
C33 C34 1.387(11) . ?
C34 H34 0.9300 . ?

loop_
_geom_torsion_atom_site_label_1
_geom_torsion_atom_site_label_2
_geom_torsion_atom_site_label_3
_geom_torsion_atom_site_label_4
_geom_torsion
_geom_torsion_site_symmetry_1
_geom_torsion_site_symmetry_2
_geom_torsion_site_symmetry_3
_geom_torsion_site_symmetry_4
_geom_torsion_publ_flag
Re1 N1 C4 C5 174.7(5) . . . . ?
Re1 N1 C15 C7 -176.0(4) . . . . ?
Re1 N1 C15 C14 3.1(7) . . . . ?
Re1 N2 C13 C12 -176.3(5) . . . . ?
Re1 N2 C14 C10 177.2(4) . . . . ?
Re1 N2 C14 C15 -3.0(7) . . . . ?
N1 C4 C5 C6 0.7(11) . . . . ?
N2 C14 C15 N1 0.0(8) . . . . ?
N2 C14 C15 C7 179.0(5) . . . . ?
N3 C8 C9 N4 0.0(7) . . . . ?
N3 C8 C9 C10 -179.3(5) . . . . ?
N3 C16 C17 C18 5.5(10) . . . . ?
N3 C16 C17 C22 -173.3(6) . . . . ?
N4 C9 C10 C11 1.3(10) . . . . ?
N4 C9 C10 C14 -178.8(6) . . . . ?
N4 C16 C17 C18 -176.1(6) . . . . ?
N4 C16 C17 C22 5.1(10) . . . . ?
N5 C20 C21 C22 174.6(6) . . . . ?
N5 C23 C24 C25 179.7(7) . . . . ?
N5 C23 C28 C27 -178.2(8) . . . . ?
N5 C29 C30 C31 -177.1(6) . . . . ?
N5 C29 C34 C33 178.1(7) . . . . ?
C4 N1 C15 C7 -0.5(9) . . . . ?
C4 N1 C15 C14 178.5(5) . . . . ?
C4 C5 C6 C7 -0.5(10) . . . . ?
C5 C6 C7 C8 179.7(6) . . . . ?
C5 C6 C7 C15 -0.2(9) . . . . ?
C6 C7 C8 N3 -1.7(11) . . . . ?
C6 C7 C8 C9 178.7(6) . . . . ?
C6 C7 C15 N1 0.7(9) . . . . ?
C6 C7 C15 C14 -178.3(5) . . . . ?
C7 C8 C9 N4 179.7(6) . . . . ?
C7 C8 C9 C10 0.4(9) . . . . ?
C8 N3 C16 N4 -0.9(7) . . . . ?
C8 N3 C16 C17 177.7(6) . . . . ?
C8 C7 C15 N1 -179.2(5) . . . . ?
C8 C7 C15 C14 1.8(8) . . . . ?
C8 C9 C10 C11 -179.6(6) . . . . ?
C8 C9 C10 C14 0.3(9) . . . . ?
C9 N4 C16 N3 0.8(7) . . . . ?
C9 N4 C16 C17 -177.7(6) . . . . ?
C9 C10 C11 C12 179.6(6) . . . . ?
C9 C10 C14 N2 179.8(5) . . . . ?
C9 C10 C14 C15 0.0(8) . . . . ?
C10 C11 C12 C13 0.7(10) . . . . ?
C10 C14 C15 N1 179.8(5) . . . . ?
C10 C14 C15 C7 -1.2(9) . . . . ?
C11 C10 C14 N2 -0.3(9) . . . . ?
C11 C10 C14 C15 180.0(5) . . . . ?
C11 C12 C13 N2 -0.6(10) . . . . ?
C13 N2 C14 C10 0.4(9) . . . . ?
C13 N2 C14 C15 -179.8(5) . . . . ?
C14 N2 C13 C12 0.1(9) . . . . ?
C14 C10 C11 C12 -0.3(9) . . . . ?
C15 N1 C4 C5 -0.2(9) . . . . ?
C15 C7 C8 N3 178.1(6) . . . . ?
C15 C7 C8 C9 -1.5(9) . . . . ?
C16 N3 C8 C7 -179.1(6) . . . . ?
C16 N3 C8 C9 0.5(7) . . . . ?
C16 N4 C9 C8 -0.5(7) . . . . ?
C16 N4 C9 C10 178.7(6) . . . . ?
C16 C17 C18 C19 178.5(6) . . . . ?
C16 C17 C22 C21 -177.6(6) . . . . ?
C17 C18 C19 C20 -0.6(11) . . . . ?
C18 C17 C22 C21 3.5(10) . . . . ?
C18 C19 C20 N5 -173.8(7) . . . . ?
C18 C19 C20 C21 3.1(10) . . . . ?
C19 C20 C21 C22 -2.3(10) . . . . ?
C20 N5 C23 C24 45.4(10) . . . . ?
C20 N5 C23 C28 -136.4(7) . . . . ?
C20 N5 C29 C30 -133.4(7) . . . . ?
C20 N5 C29 C34 48.0(9) . . . . ?
C20 C21 C22 C17 -1.1(11) . . . . ?
C22 C17 C18 C19 -2.7(10) . . . . ?
C23 N5 C20 C19 23.6(10) . . . . ?
C23 N5 C20 C21 -153.1(6) . . . . ?
C23 N5 C29 C30 46.1(9) . . . . ?
C23 N5 C29 C34 -132.5(7) . . . . ?
C23 C24 C25 C26 -2.4(13) . . . . ?
C24 C23 C28 C27 -0.1(13) . . . . ?
C24 C25 C26 C27 1.7(15) . . . . ?
C25 C26 C27 C28 -0.2(17) . . . . ?
C26 C27 C28 C23 -0.7(16) . . . . ?
C28 C23 C24 C25 1.6(11) . . . . ?
C29 N5 C20 C19 -156.9(6) . . . . ?
C29 N5 C20 C21 26.4(10) . . . . ?
C29 N5 C23 C24 -134.1(7) . . . . ?
C29 N5 C23 C28 44.1(9) . . . . ?
C29 C30 C31 C32 -0.9(12) . . . . ?
C30 C29 C34 C33 -0.4(11) . . . . ?
C30 C31 C32 C33 -0.7(12) . . . . ?
C31 C32 C33 C34 1.7(13) . . . . ?
C32 C33 C34 C29 -1.1(13) . . . . ?
C34 C29 C30 C31 1.4(11) . . . . ?

loop_
_twin_individual_id
_twin_individual_mass_fraction_refined
1 0.894(2)
2 0.106(2)
